data_4109246
loop_
_publ_author_name
'Qi-Xiang Guo'
'Hua Liu'
'Chang Guo'
'Shi-Wei Luo'
'Yi Gu'
'Liu-Zhu Gong'

_publ_section_title
;
 Chiral Br\/onsted Acid-Catalyzed Direct Asymmetric Mannich Reaction
;
_journal_name_full 'Journal of the American Chemical Society'
_journal_page_first 3790
_journal_page_last 3791
_journal_paper_doi 10.1021/ja068236b
_journal_volume 129
_journal_year 2007
_chemical_absolute_configuration rm
_chemical_formula_sum 'C18 H17 Cl F N O S'
_chemical_formula_weight 349.84
_chemical_name_systematic
;
 ?
;
_space_group_IT_number 4
_symmetry_cell_setting monoclinic
_symmetry_space_group_name_Hall 'P 2yb'
_symmetry_space_group_name_H-M 'P 1 21 1'
_atom_sites_solution_hydrogens geom
_atom_sites_solution_primary direct
_atom_sites_solution_secondary difmap
_audit_creation_method SHELXL-97
_cell_angle_alpha 90.00
_cell_angle_beta 110.95(3)
_cell_angle_gamma 90.00
_cell_formula_units_Z 2
_cell_length_a 10.133(2)
_cell_length_b 8.5770(17)
_cell_length_c 10.561(2)
_cell_measurement_reflns_used 3568
_cell_measurement_temperature 293(2)
_cell_measurement_theta_max 25.68
_cell_measurement_theta_min 2.06
_cell_volume 857.2(3)
_computing_cell_refinement 'Siemens SMART & SAINT'
_computing_data_collection 'Siemens SMART'
_computing_data_reduction 'Siemens XPREP'
_computing_molecular_graphics 'Bruker SHELXTL'
_computing_publication_material 'Bruker SHELXTL'
_computing_structure_refinement 'Siemens SHELXTL'
_computing_structure_solution 'Siemens SHELXTL'
_diffrn_ambient_temperature 293(2)
_diffrn_measured_fraction_theta_full 0.995
_diffrn_measured_fraction_theta_max 0.995
_diffrn_measurement_device_type 'Siemens SMART CCD'
_diffrn_measurement_method '\w scans'
_diffrn_radiation_monochromator graphite
_diffrn_radiation_source 'fine-focus sealed tube'
_diffrn_radiation_type MoK\a
_diffrn_radiation_wavelength 0.71073
_diffrn_reflns_av_R_equivalents 0.0187
_diffrn_reflns_av_sigmaI/netI 0.0278
_diffrn_reflns_limit_h_max 11
_diffrn_reflns_limit_h_min -12
_diffrn_reflns_limit_k_max 10
_diffrn_reflns_limit_k_min -10
_diffrn_reflns_limit_l_max 12
_diffrn_reflns_limit_l_min -12
_diffrn_reflns_number 4801
_diffrn_reflns_theta_full 25.68
_diffrn_reflns_theta_max 25.68
_diffrn_reflns_theta_min 2.06
_diffrn_standards_decay_% none
_diffrn_standards_interval_count none
_diffrn_standards_interval_time none
_diffrn_standards_number none
_exptl_absorpt_coefficient_mu 0.357
_exptl_absorpt_correction_T_max 1.0000
_exptl_absorpt_correction_T_min .7191
_exptl_absorpt_correction_type empirical
_exptl_absorpt_process_details 'SADABS (Sheldrick, 1996)'
_exptl_crystal_colour colorless
_exptl_crystal_density_diffrn 1.355
_exptl_crystal_description block
_exptl_crystal_F_000 364
_exptl_crystal_size_max .60
_exptl_crystal_size_mid .30
_exptl_crystal_size_min .20
_refine_diff_density_max 0.248
_refine_diff_density_min -0.227
_refine_diff_density_rms 0.037
_refine_ls_abs_structure_details 'Flack H D (1983), Acta Cryst. A39, 876-881'
_refine_ls_abs_structure_Flack 0.04(7)
_refine_ls_extinction_method none
_refine_ls_goodness_of_fit_ref 1.107
_refine_ls_hydrogen_treatment mixed
_refine_ls_matrix_type full
_refine_ls_number_parameters 212
_refine_ls_number_reflns 3027
_refine_ls_number_restraints 1
_refine_ls_restrained_S_all 1.107
_refine_ls_R_factor_all 0.0404
_refine_ls_R_factor_gt 0.0349
_refine_ls_shift/su_max 0.000
_refine_ls_shift/su_mean 0.000
_refine_ls_structure_factor_coef Fsqd
_refine_ls_weighting_details 'calc w=1/[\s^2^(Fo^2^)+(0.0305P)^2^+0.3061P] where P=(Fo^2^+2Fc^2^)/3'
_refine_ls_weighting_scheme calc
_refine_ls_wR_factor_gt 0.0822
_refine_ls_wR_factor_ref 0.0877
_reflns_number_gt 2813
_reflns_number_total 3027
_reflns_threshold_expression >2sigma(I)
_cod_data_source_file ja068236bsi20061117_063737.cif
_cod_data_source_block z
_cod_database_code 4109246

loop_
_symmetry_equiv_pos_as_xyz
'x, y, z'
'-x, y+1/2, -z'

loop_
_atom_site_label
_atom_site_type_symbol
_atom_site_fract_x
_atom_site_fract_y
_atom_site_fract_z
_atom_site_U_iso_or_equiv
_atom_site_adp_type
_atom_site_occupancy
_atom_site_symmetry_multiplicity
_atom_site_calc_flag
_atom_site_refinement_flags
Cl Cl 0.52690(8) 0.02834(9) 0.09532(9) 0.0645(2) Uani 1 1 d .
S S 0.20835(8) 0.81340(9) 0.11677(7) 0.05510(19) Uani 1 1 d .
F F 0.3104(2) 0.0853(3) -0.17063(19) 0.0839(6) Uani 1 1 d .
O O 0.4708(2) 0.6771(3) 0.5123(2) 0.0779(7) Uani 1 1 d .
N1 N 0.2513(2) 0.3793(3) 0.3644(2) 0.0427(5) Uani 1 1 d .
H1A H 0.3245 0.3871 0.4374 0.051 Uiso 1 1 calc R
C1 C 0.1384(3) 0.2892(3) 0.3665(2) 0.0388(5) Uani 1 1 d .
C2 C 0.1563(3) 0.1921(4) 0.4780(3) 0.0534(7) Uani 1 1 d .
H2A H 0.2438 0.1879 0.5479 0.064 Uiso 1 1 calc R
C3 C 0.0464(4) 0.1027(4) 0.4860(4) 0.0688(9) Uani 1 1 d .
H3A H 0.0604 0.0386 0.5607 0.083 Uiso 1 1 calc R
C4 C -0.0840(4) 0.1082(5) 0.3835(4) 0.0762(11) Uani 1 1 d .
H4A H -0.1582 0.0483 0.3890 0.091 Uiso 1 1 calc R
C5 C -0.1040(3) 0.2025(4) 0.2733(3) 0.0672(9) Uani 1 1 d .
H5A H -0.1924 0.2069 0.2047 0.081 Uiso 1 1 calc R
C6 C 0.0063(3) 0.2916(4) 0.2628(3) 0.0502(6) Uani 1 1 d .
H6A H -0.0081 0.3529 0.1864 0.060 Uiso 1 1 calc R
C7 C 0.2503(2) 0.4611(3) 0.2434(2) 0.0373(5) Uani 1 1 d .
H H 0.165(2) 0.524(3) 0.207(2) 0.030(6) Uiso 1 1 d .
C8 C 0.2636(2) 0.3575(3) 0.1321(2) 0.0376(5) Uani 1 1 d .
C9 C 0.3729(3) 0.2506(3) 0.1604(3) 0.0424(6) Uani 1 1 d .
H9A H 0.4363 0.2400 0.2489 0.051 Uiso 1 1 calc R
C10 C 0.3892(3) 0.1598(3) 0.0590(3) 0.0467(6) Uani 1 1 d .
C11 C 0.2938(3) 0.1757(4) -0.0718(3) 0.0547(7) Uani 1 1 d .
C12 C 0.1861(3) 0.2794(4) -0.1032(3) 0.0617(8) Uani 1 1 d .
H12A H 0.1230 0.2889 -0.1920 0.074 Uiso 1 1 calc R
C13 C 0.1714(3) 0.3713(3) -0.0008(3) 0.0492(6) Uani 1 1 d .
H13A H 0.0982 0.4435 -0.0219 0.059 Uiso 1 1 calc R
C14 C 0.3701(3) 0.5825(3) 0.2873(2) 0.0412(5) Uani 1 1 d .
H14A H 0.4601 0.5261 0.3139 0.049 Uiso 1 1 calc R
C15 C 0.3644(3) 0.6948(3) 0.1732(3) 0.0491(6) Uani 1 1 d .
H15A H 0.3692 0.6351 0.0969 0.059 Uiso 1 1 calc R
H15B H 0.4467 0.7622 0.2043 0.059 Uiso 1 1 calc R
C16 C 0.2303(4) 0.9020(4) 0.2775(3) 0.0620(8) Uani 1 1 d .
H16A H 0.3140 0.9673 0.3052 0.074 Uiso 1 1 calc R
H16B H 0.1496 0.9683 0.2673 0.074 Uiso 1 1 calc R
C17 C 0.2444(3) 0.7812(4) 0.3876(3) 0.0582(8) Uani 1 1 d .
H17A H 0.2550 0.8338 0.4719 0.070 Uiso 1 1 calc R
H17B H 0.1593 0.7184 0.3620 0.070 Uiso 1 1 calc R
C18 C 0.3697(3) 0.6775(3) 0.4082(3) 0.0480(6) Uani 1 1 d .

loop_
_atom_site_aniso_label
_atom_site_aniso_U_11
_atom_site_aniso_U_22
_atom_site_aniso_U_33
_atom_site_aniso_U_23
_atom_site_aniso_U_13
_atom_site_aniso_U_12
Cl 0.0713(5) 0.0522(4) 0.0866(5) 0.0089(4) 0.0486(4) 0.0090(4)
S 0.0634(4) 0.0507(4) 0.0486(4) 0.0061(3) 0.0167(3) 0.0023(4)
F 0.0941(14) 0.0987(16) 0.0675(11) -0.0342(11) 0.0393(11) -0.0131(12)
O 0.0689(14) 0.0929(18) 0.0489(11) -0.0117(12) -0.0067(10) -0.0163(14)
N1 0.0401(11) 0.0493(13) 0.0348(10) 0.0018(9) 0.0087(8) -0.0041(10)
C1 0.0488(13) 0.0339(13) 0.0402(12) -0.0056(9) 0.0237(10) -0.0003(11)
C2 0.0661(16) 0.0531(17) 0.0479(14) 0.0045(13) 0.0289(13) 0.0064(14)
C3 0.097(3) 0.0561(19) 0.073(2) 0.0041(16) 0.055(2) -0.0059(18)
C4 0.093(3) 0.072(2) 0.088(2) -0.0181(19) 0.061(2) -0.033(2)
C5 0.0583(18) 0.082(2) 0.0664(19) -0.0128(18) 0.0278(15) -0.0228(17)
C6 0.0502(14) 0.0554(17) 0.0477(14) -0.0065(13) 0.0208(12) -0.0110(14)
C7 0.0352(12) 0.0377(13) 0.0364(12) 0.0039(10) 0.0098(10) -0.0005(11)
C8 0.0369(12) 0.0379(13) 0.0366(12) 0.0015(9) 0.0114(9) -0.0086(10)
C9 0.0493(14) 0.0408(14) 0.0382(12) 0.0041(10) 0.0171(11) -0.0062(11)
C10 0.0521(14) 0.0404(15) 0.0561(15) 0.0031(12) 0.0295(13) -0.0076(13)
C11 0.0641(17) 0.0593(18) 0.0466(15) -0.0165(13) 0.0269(14) -0.0191(16)
C12 0.0566(16) 0.084(2) 0.0376(14) -0.0079(14) 0.0086(12) -0.0129(17)
C13 0.0446(14) 0.0578(17) 0.0405(14) -0.0018(12) 0.0092(11) -0.0036(12)
C14 0.0343(12) 0.0409(13) 0.0471(13) -0.0035(11) 0.0130(11) -0.0018(10)
C15 0.0511(14) 0.0451(15) 0.0600(16) -0.0029(13) 0.0309(13) -0.0069(13)
C16 0.0717(19) 0.0457(16) 0.0694(19) -0.0085(14) 0.0262(16) 0.0031(15)
C17 0.0699(17) 0.062(2) 0.0474(15) -0.0115(13) 0.0268(14) 0.0000(16)
C18 0.0509(14) 0.0471(16) 0.0447(14) -0.0056(12) 0.0153(12) -0.0166(13)

loop_
_atom_type_symbol
_atom_type_description
_atom_type_scat_dispersion_real
_atom_type_scat_dispersion_imag
_atom_type_scat_source
C C 0.0033 0.0016 'International Tables Vol C Tables 4.2.6.8 and 6.1.1.4'
H H 0.0000 0.0000 'International Tables Vol C Tables 4.2.6.8 and 6.1.1.4'
N N 0.0061 0.0033 'International Tables Vol C Tables 4.2.6.8 and 6.1.1.4'
O O 0.0106 0.0060 'International Tables Vol C Tables 4.2.6.8 and 6.1.1.4'
F F 0.0171 0.0103 'International Tables Vol C Tables 4.2.6.8 and 6.1.1.4'
S S 0.1246 0.1234 'International Tables Vol C Tables 4.2.6.8 and 6.1.1.4'
Cl Cl 0.1484 0.1585 'International Tables Vol C Tables 4.2.6.8 and 6.1.1.4'

loop_
_geom_angle_atom_site_label_1
_geom_angle_atom_site_label_2
_geom_angle_atom_site_label_3
_geom_angle
C15 S C16 97.44(15)
C1 N1 C7 122.42(19)
C1 N1 H1A 118.8
C7 N1 H1A 118.8
N1 C1 C6 123.0(2)
N1 C1 C2 119.0(2)
C6 C1 C2 117.9(2)
C3 C2 C1 121.2(3)
C3 C2 H2A 119.4
C1 C2 H2A 119.4
C4 C3 C2 120.1(3)
C4 C3 H3A 120.0
C2 C3 H3A 120.0
C5 C4 C3 119.8(3)
C5 C4 H4A 120.1
C3 C4 H4A 120.1
C4 C5 C6 120.8(3)
C4 C5 H5A 119.6
C6 C5 H5A 119.6
C5 C6 C1 120.2(3)
C5 C6 H6A 119.9
C1 C6 H6A 119.9
N1 C7 C8 115.0(2)
N1 C7 C14 107.78(19)
C8 C7 C14 110.48(19)
N1 C7 H 109.8(13)
C8 C7 H 109.4(13)
C14 C7 H 103.7(14)
C13 C8 C9 118.2(2)
C13 C8 C7 121.4(2)
C9 C8 C7 120.4(2)
C10 C9 C8 120.9(2)
C10 C9 H9A 119.5
C8 C9 H9A 119.5
C11 C10 C9 119.0(3)
C11 C10 Cl 120.5(2)
C9 C10 Cl 120.5(2)
C12 C11 F 119.8(3)
C12 C11 C10 121.7(2)
F C11 C10 118.6(3)
C11 C12 C13 118.9(3)
C11 C12 H12A 120.6
C13 C12 H12A 120.6
C8 C13 C12 121.3(3)
C8 C13 H13A 119.3
C12 C13 H13A 119.3
C18 C14 C15 108.4(2)
C18 C14 C7 112.2(2)
C15 C14 C7 112.7(2)
C18 C14 H14A 107.8
C15 C14 H14A 107.8
C7 C14 H14A 107.8
C14 C15 S 113.57(18)
C14 C15 H15A 108.9
S C15 H15A 108.9
C14 C15 H15B 108.9
S C15 H15B 108.9
H15A C15 H15B 107.7
C17 C16 S 112.2(2)
C17 C16 H16A 109.2
S C16 H16A 109.2
C17 C16 H16B 109.2
S C16 H16B 109.2
H16A C16 H16B 107.9
C18 C17 C16 110.9(2)
C18 C17 H17A 109.5
C16 C17 H17A 109.5
C18 C17 H17B 109.5
C16 C17 H17B 109.5
H17A C17 H17B 108.0
O C18 C17 122.2(3)
O C18 C14 120.6(3)
C17 C18 C14 116.9(2)

loop_
_geom_bond_atom_site_label_1
_geom_bond_atom_site_label_2
_geom_bond_distance
Cl C10 1.727(3)
S C15 1.794(3)
S C16 1.800(3)
F C11 1.358(3)
O C18 1.205(3)
N1 C1 1.387(3)
N1 C7 1.455(3)
N1 H1A 0.8600
C1 C6 1.394(4)
C1 C2 1.400(4)
C2 C3 1.380(5)
C2 H2A 0.9300
C3 C4 1.377(5)
C3 H3A 0.9300
C4 C5 1.372(5)
C4 H4A 0.9300
C5 C6 1.390(4)
C5 H5A 0.9300
C6 H6A 0.9300
C7 C8 1.518(3)
C7 C14 1.539(3)
C7 H 0.98(2)
C8 C13 1.386(3)
C8 C9 1.386(4)
C9 C10 1.381(4)
C9 H9A 0.9300
C10 C11 1.381(4)
C11 C12 1.354(4)
C12 C13 1.389(4)
C12 H12A 0.9300
C13 H13A 0.9300
C14 C18 1.517(4)
C14 C15 1.527(4)
C14 H14A 0.9800
C15 H15A 0.9700
C15 H15B 0.9700
C16 C17 1.526(4)
C16 H16A 0.9700
C16 H16B 0.9700
C17 C18 1.501(4)
C17 H17A 0.9700
C17 H17B 0.9700
